data_4349892
loop_
_publ_author_name
'Khistiaeva, Viktoria V.'
'Melnikov, Alexey S.'
'Slavova, Sofia O.'
'Sizov, Vladimir V.'
'Starova, Galina L.'
'Koshevoy, Igor O.'
'Grachova, Elena V.'

_publ_section_title
;
 Heteroleptic \b-diketonate Ln(iii) complexes decorated with pyridyl
 substituted pyridazine ligands: synthesis, structure and luminescence
 properties
;
_journal_issue 12
_journal_name_full 'Inorganic Chemistry Frontiers'
_journal_page_first 3015
_journal_paper_doi 10.1039/C8QI00712H
_journal_volume 5
_journal_year 2018
_chemical_formula_moiety 'C38 H22 F9 N4 O6 S3 Tb'
_chemical_formula_sum 'C38 H22 F9 N4 O6 S3 Tb'
_chemical_formula_weight 1056.70
_space_group_crystal_system monoclinic
_space_group_IT_number 14
_space_group_name_Hall '-P 2ybc'
_space_group_name_H-M_alt 'P 1 21/c 1'
_atom_sites_solution_hydrogens geom
_atom_sites_solution_primary direct
_atom_sites_solution_secondary difmap
_audit_creation_date 2016-11-09
_audit_creation_method
;
  Olex2 1.2-ac2
  (compiled 2012.03.27 svn.r2268, GUI svn.r4156)
;
_audit_update_record
;
2018-01-23 deposited with the CCDC.
2018-09-19 downloaded from the CCDC.
;
_cell_angle_alpha 90.00
_cell_angle_beta 104.036(4)
_cell_angle_gamma 90.00
_cell_formula_units_Z 4
_cell_length_a 10.2761(3)
_cell_length_b 21.4121(9)
_cell_length_c 18.9121(7)
_cell_measurement_reflns_used 11216
_cell_measurement_temperature 100(2)
_cell_measurement_theta_max 75.9420
_cell_measurement_theta_min 4.3950
_cell_volume 4037.0(3)
_computing_cell_refinement
;
CrysAlisPro, Agilent Technologies,
Version 1.171.37.35 (release 13-08-2014 CrysAlis171 .NET)
(compiled Aug 13 2014,18:06:01)
;
_computing_data_collection
;
CrysAlisPro, Agilent Technologies,
Version 1.171.37.35 (release 13-08-2014 CrysAlis171 .NET)
(compiled Aug 13 2014,18:06:01)
;
_computing_data_reduction
;
CrysAlisPro, Agilent Technologies,
Version 1.171.37.35 (release 13-08-2014 CrysAlis171 .NET)
(compiled Aug 13 2014,18:06:01)
;
_computing_molecular_graphics
;
O. V. Dolomanov, L. J. Bourhis, R. J. Gildea, J. A. K. Howard and H. Puschmann,
OLEX2: a complete structure solution, refinement and analysis program.
J. Appl. Cryst. (2009). 42, 339-341.
;
_computing_publication_material
;
O. V. Dolomanov, L. J. Bourhis, R. J. Gildea, J. A. K. Howard and H. Puschmann,
OLEX2: a complete structure solution, refinement and analysis program.
J. Appl. Cryst. (2009). 42, 339-341.
;
_computing_structure_refinement
;
SHELXL, G.M. Sheldrick, Acta Cryst.
(2008). A64, 112-122
;
_computing_structure_solution
;
SHELXS, G.M. Sheldrick, Acta Cryst.
(2008). A64, 112-122
;
_diffrn_ambient_environment N~2~
_diffrn_ambient_temperature 100(2)
_diffrn_detector 'CCD plate'
_diffrn_detector_area_resol_mean 10.3829
_diffrn_detector_type Atlas
_diffrn_measured_fraction_theta_full 0.9997
_diffrn_measured_fraction_theta_max 0.9997
_diffrn_measurement_details
;
#__ type_ start__ end____ width___ exp.time_
  1 omega    2.00   46.00   1.0000   17.5000
omega____ theta____ kappa____ phi______ frames
    -       39.8162  -99.0000  -30.0000 44

#__ type_ start__ end____ width___ exp.time_
  2 omega   43.00   98.00   1.0000   50.0000
omega____ theta____ kappa____ phi______ frames
    -      113.0000  -45.0000 -120.0000 55

#__ type_ start__ end____ width___ exp.time_
  3 omega   61.00  103.00   1.0000   50.0000
omega____ theta____ kappa____ phi______ frames
    -      113.0000  -95.0000 -180.0000 42

#__ type_ start__ end____ width___ exp.time_
  4 omega   52.00   91.00   1.0000   50.0000
omega____ theta____ kappa____ phi______ frames
    -      113.0000  -30.0000  -90.0000 39

#__ type_ start__ end____ width___ exp.time_
  5 omega   55.00   82.00   1.0000   50.0000
omega____ theta____ kappa____ phi______ frames
    -      113.0000  -30.0000  -30.0000 27

#__ type_ start__ end____ width___ exp.time_
  6 omega   49.00   82.00   1.0000   50.0000
omega____ theta____ kappa____ phi______ frames
    -      113.0000  -45.0000   90.0000 33

#__ type_ start__ end____ width___ exp.time_
  7 omega   48.00   98.00   1.0000   50.0000
omega____ theta____ kappa____ phi______ frames
    -      113.0000  -45.0000  120.0000 50

#__ type_ start__ end____ width___ exp.time_
  8 omega   48.00  106.00   1.0000   50.0000
omega____ theta____ kappa____ phi______ frames
    -      113.0000  -95.0000  120.0000 58

#__ type_ start__ end____ width___ exp.time_
  9 omega   44.00   72.00   1.0000   50.0000
omega____ theta____ kappa____ phi______ frames
    -      113.0000  -30.0000 -150.0000 28

#__ type_ start__ end____ width___ exp.time_
 10 omega   79.00  147.00   1.0000   50.0000
omega____ theta____ kappa____ phi______ frames
    -      113.0000   77.0000 -150.0000 68

#__ type_ start__ end____ width___ exp.time_
 11 omega  122.00  176.00   1.0000   50.0000
omega____ theta____ kappa____ phi______ frames
    -      113.0000  112.0000 -150.0000 54

#__ type_ start__ end____ width___ exp.time_
 12 omega  145.00  172.00   1.0000   50.0000
omega____ theta____ kappa____ phi______ frames
    -      113.0000  112.0000    0.0000 27

#__ type_ start__ end____ width___ exp.time_
 13 omega  106.00  170.00   1.0000   50.0000
omega____ theta____ kappa____ phi______ frames
    -      113.0000  112.0000  150.0000 64

#__ type_ start__ end____ width___ exp.time_
 14 omega  -69.00  -35.00   1.0000   17.5000
omega____ theta____ kappa____ phi______ frames
    -      -39.8162  178.0000  -90.0000 34

#__ type_ start__ end____ width___ exp.time_
 15 omega -119.00   -7.00   1.0000   17.5000
omega____ theta____ kappa____ phi______ frames
    -      -39.8162  -77.0000  120.0000 112

#__ type_ start__ end____ width___ exp.time_
 16 omega -128.00  -39.00   1.0000   17.5000
omega____ theta____ kappa____ phi______ frames
    -      -39.8162 -178.0000 -180.0000 89

#__ type_ start__ end____ width___ exp.time_
 17 omega  -49.00   30.00   1.0000   17.5000
omega____ theta____ kappa____ phi______ frames
    -      -39.8162   38.0000 -180.0000 79

#__ type_ start__ end____ width___ exp.time_
 18 omega  -18.00   27.00   1.0000   17.5000
omega____ theta____ kappa____ phi______ frames
    -      -39.8162   36.0000  123.0000 45

#__ type_ start__ end____ width___ exp.time_
 19 omega    7.00   34.00   1.0000   17.5000
omega____ theta____ kappa____ phi______ frames
    -      -39.8162   38.0000  150.0000 27

#__ type_ start__ end____ width___ exp.time_
 20 omega  -50.00   36.00   1.0000   17.5000
omega____ theta____ kappa____ phi______ frames
    -      -39.8162   38.0000 -120.0000 86

#__ type_ start__ end____ width___ exp.time_
 21 omega   63.00  108.00   1.0000   17.5000
omega____ theta____ kappa____ phi______ frames
    -       39.8162 -178.0000 -150.0000 45

#__ type_ start__ end____ width___ exp.time_
 22 omega   31.00   59.00   1.0000   17.5000
omega____ theta____ kappa____ phi______ frames
    -       39.8162  -99.0000 -120.0000 28

#__ type_ start__ end____ width___ exp.time_
 23 omega   50.00  103.00   1.0000   50.0000
omega____ theta____ kappa____ phi______ frames
    -      113.0000  -95.0000    0.0000 53

#__ type_ start__ end____ width___ exp.time_
 24 omega   52.00   90.00   1.0000   50.0000
omega____ theta____ kappa____ phi______ frames
    -      113.0000  -30.0000   90.0000 38

#__ type_ start__ end____ width___ exp.time_
 25 omega   51.00   78.00   1.0000   50.0000
omega____ theta____ kappa____ phi______ frames
    -      113.0000  -30.0000   30.0000 27

#__ type_ start__ end____ width___ exp.time_
 26 omega   68.00   93.00   1.0000   50.0000
omega____ theta____ kappa____ phi______ frames
    -      113.0000  -45.0000  150.0000 25

#__ type_ start__ end____ width___ exp.time_
 27 omega   44.00  115.00   1.0000   50.0000
omega____ theta____ kappa____ phi______ frames
    -      113.0000 -112.0000   90.0000 71

#__ type_ start__ end____ width___ exp.time_
 28 omega   88.00  115.00   1.0000   50.0000
omega____ theta____ kappa____ phi______ frames
    -      113.0000 -112.0000 -150.0000 27

#__ type_ start__ end____ width___ exp.time_
 29 omega   57.00   84.00   1.0000   50.0000
omega____ theta____ kappa____ phi______ frames
    -      113.0000  -95.0000  -90.0000 27

#__ type_ start__ end____ width___ exp.time_
 30 omega  102.00  129.00   1.0000   50.0000
omega____ theta____ kappa____ phi______ frames
    -      113.0000  112.0000 -150.0000 27

#__ type_ start__ end____ width___ exp.time_
 31 omega   87.00  115.00   1.0000   50.0000
omega____ theta____ kappa____ phi______ frames
    -      113.0000 -112.0000 -120.0000 28

#__ type_ start__ end____ width___ exp.time_
 32 omega   68.00  115.00   1.0000   50.0000
omega____ theta____ kappa____ phi______ frames
    -      113.0000 -112.0000  -30.0000 47

#__ type_ start__ end____ width___ exp.time_
 33 omega   86.00  177.00   1.0000   50.0000
omega____ theta____ kappa____ phi______ frames
    -      113.0000   61.0000  -90.0000 91

#__ type_ start__ end____ width___ exp.time_
 34 omega   30.00   55.00   1.0000   50.0000
omega____ theta____ kappa____ phi______ frames
    -      113.0000  -95.0000  -90.0000 25

#__ type_ start__ end____ width___ exp.time_
 35 omega   87.00  156.00   1.0000   50.0000
omega____ theta____ kappa____ phi______ frames
    -      113.0000   30.0000    0.0000 69
;
_diffrn_measurement_device 'four-circle diffractometer'
_diffrn_measurement_device_type 'SuperNova, Dual, Cu at zero, Atlas'
_diffrn_measurement_method '\w scans'
_diffrn_orient_matrix_UB_11 -0.0479958000
_diffrn_orient_matrix_UB_12 -0.0664472000
_diffrn_orient_matrix_UB_13 -0.0247987000
_diffrn_orient_matrix_UB_21 -0.0533378000
_diffrn_orient_matrix_UB_22 0.0238145000
_diffrn_orient_matrix_UB_23 -0.0785485000
_diffrn_orient_matrix_UB_31 0.1368545000
_diffrn_orient_matrix_UB_32 -0.0139661000
_diffrn_orient_matrix_UB_33 -0.0162968000
_diffrn_radiation_monochromator mirror
_diffrn_radiation_probe x-ray
_diffrn_radiation_type 'Cu K\a'
_diffrn_radiation_wavelength 1.54184
_diffrn_reflns_av_R_equivalents 0.0986
_diffrn_reflns_av_unetI/netI 0.0611
_diffrn_reflns_limit_h_max 12
_diffrn_reflns_limit_h_min -11
_diffrn_reflns_limit_k_max 26
_diffrn_reflns_limit_k_min -26
_diffrn_reflns_limit_l_max 20
_diffrn_reflns_limit_l_min -23
_diffrn_reflns_number 29434
_diffrn_reflns_theta_full 69.99
_diffrn_reflns_theta_max 69.99
_diffrn_reflns_theta_min 3.17
_diffrn_source 'sealed X-ray tube'
_diffrn_source_type 'SuperNova (Cu) X-ray Source'
_exptl_absorpt_coefficient_mu 10.903
_exptl_absorpt_correction_T_max 1.00000
_exptl_absorpt_correction_T_min 0.05183
_exptl_absorpt_correction_type multi-scan
_exptl_absorpt_process_details
;
CrysAlisPro, Agilent Technologies,
Version 1.171.37.35 (release 13-08-2014 CrysAlis171 .NET)
(compiled Aug 13 2014,18:06:01)
Empirical absorption correction using spherical harmonics,
 implemented in SCALE3 ABSPACK scaling algorithm.
;
_exptl_crystal_colour colorless
_exptl_crystal_density_diffrn 1.739
_exptl_crystal_density_method 'not measured'
_exptl_crystal_description prizm
_exptl_crystal_F_000 2080
_exptl_crystal_size_max 0.30
_exptl_crystal_size_mid 0.24
_exptl_crystal_size_min 0.16
_refine_diff_density_max 2.586
_refine_diff_density_min -1.521
_refine_diff_density_rms 0.193
_refine_ls_extinction_method none
_refine_ls_goodness_of_fit_ref 1.151
_refine_ls_hydrogen_treatment mixed
_refine_ls_matrix_type full
_refine_ls_number_parameters 475
_refine_ls_number_reflns 7605
_refine_ls_number_restraints 24
_refine_ls_restrained_S_all 1.153
_refine_ls_R_factor_all 0.1047
_refine_ls_R_factor_gt 0.0920
_refine_ls_shift/su_max 0.000
_refine_ls_shift/su_mean 0.000
_refine_ls_structure_factor_coef Fsqd
_refine_ls_weighting_details 'calc w=1/[\s^2^(Fo^2^)+(0.0270P)^2^+111.3449P] where P=(Fo^2^+2Fc^2^)/3'
_refine_ls_weighting_scheme calc
_refine_ls_wR_factor_gt 0.1996
_refine_ls_wR_factor_ref 0.2061
_reflns_number_gt 6508
_reflns_number_total 7605
_reflns_threshold_expression >2sigma(I)
_cod_data_source_file c8qi00712h2.cif
_cod_data_source_block hst60a
_cod_original_cell_volume 4037.1(3)
_cod_database_code 4349892
_chemical_oxdiff_formula 'tb1 C38 n4 h32 o8 f9 s3'
_reflns_odcompleteness_completeness 99.97
_reflns_odcompleteness_iscentric 1
_reflns_odcompleteness_theta 66.97

loop_
_space_group_symop_id
_space_group_symop_operation_xyz
1 'x, y, z'
2 '-x, y+1/2, -z+1/2'
3 '-x, -y, -z'
4 'x, -y-1/2, z-1/2'

loop_
_atom_site_label
_atom_site_type_symbol
_atom_site_fract_x
_atom_site_fract_y
_atom_site_fract_z
_atom_site_U_iso_or_equiv
_atom_site_adp_type
_atom_site_occupancy
_atom_site_symmetry_multiplicity
_atom_site_calc_flag
_atom_site_refinement_flags
_atom_site_disorder_assembly
_atom_site_disorder_group
Tb1 Tb 0.36732(6) 0.33208(3) 0.60042(3) 0.01354(17) Uani 1 1 d . . .
S1 S 0.5582(3) 0.29514(14) 0.38089(15) 0.0198(6) Uani 0.870(8) 1 d P A 5
C3 C 0.3412(14) 0.3143(7) 0.2825(6) 0.0198(6) Uani 0.870(8) 1 d PD A 5
H3 H 0.2519 0.3219 0.2595 0.024 Uiso 0.870(8) 1 calc PR A 5
S1A S 0.3077(16) 0.3206(9) 0.2725(8) 0.0198(6) Uani 0.130(8) 1 d PD A 6
C3A C 0.530(2) 0.2947(12) 0.3622(15) 0.0198(6) Uani 0.130(8) 1 d PD A 6
H3A H 0.5930 0.2865 0.4056 0.024 Uiso 0.130(8) 1 calc PR A 6
S2 S 0.0425(4) 0.1561(2) 0.5096(3) 0.0259(7) Uani 0.722(8) 1 d P B 3
C21 C 0.2084(17) 0.0789(9) 0.4744(14) 0.0259(7) Uani 0.722(8) 1 d PD B 3
H21 H 0.2864 0.0597 0.4686 0.031 Uiso 0.722(8) 1 calc PR B 3
S2A S 0.2312(10) 0.0710(6) 0.4732(9) 0.0259(7) Uani 0.278(8) 1 d PD B 4
C21A C 0.062(2) 0.142(2) 0.508(3) 0.0259(7) Uani 0.278(8) 1 d PD B 4
H21A H 0.0235 0.1728 0.5308 0.031 Uiso 0.278(8) 1 calc PR B 4
S3 S -0.0478(3) 0.30080(15) 0.67907(16) 0.0244(7) Uani 0.899(8) 1 d P C 1
C7 C 0.0409(12) 0.3231(7) 0.8162(7) 0.0244(7) Uani 0.899(8) 1 d PD C 1
H7 H 0.0975 0.3313 0.8616 0.029 Uiso 0.899(8) 1 calc PR C 1
S3A S 0.0613(18) 0.3299(15) 0.8353(10) 0.0244(7) Uani 0.101(8) 1 d PD C 2
C7A C -0.043(2) 0.3025(15) 0.7012(16) 0.0244(7) Uani 0.101(8) 1 d PD C 2
H7A H -0.0504 0.2937 0.6523 0.029 Uiso 0.101(8) 1 calc PR C 2
F1 F -0.0676(6) 0.4121(3) 0.4318(4) 0.0304(15) Uani 1 1 d . A .
F2 F -0.0983(6) 0.3228(3) 0.4764(4) 0.0325(16) Uani 1 1 d . A .
F3 F -0.0946(6) 0.3298(4) 0.3635(3) 0.0361(17) Uani 1 1 d . A .
F4 F 0.7597(6) 0.1777(3) 0.6415(4) 0.0302(15) Uani 1 1 d . . .
F5 F 0.7563(6) 0.2324(3) 0.5460(4) 0.0341(16) Uani 1 1 d . . .
F6 F 0.6949(6) 0.1358(3) 0.5356(4) 0.0379(18) Uani 1 1 d . . .
F7 F 0.6503(7) 0.3593(4) 0.8670(4) 0.0423(19) Uani 1 1 d . . .
F8 F 0.6044(8) 0.4460(4) 0.8107(4) 0.0423(19) Uani 1 1 d . . .
F9 F 0.5025(6) 0.4192(3) 0.8924(3) 0.0298(15) Uani 1 1 d . . .
O1 O 0.1652(7) 0.3576(3) 0.5198(4) 0.0173(14) Uani 1 1 d . . .
O2 O 0.3971(6) 0.3258(3) 0.4812(3) 0.0152(14) Uani 1 1 d . . .
O3 O 0.5442(7) 0.2616(3) 0.6056(4) 0.0172(8) Uani 1 1 d . . .
O4 O 0.2714(7) 0.2342(3) 0.5645(4) 0.0172(8) Uani 1 1 d . . .
O5 O 0.4881(6) 0.3526(3) 0.7208(3) 0.0166(14) Uani 1 1 d . . .
O6 O 0.2253(6) 0.3120(3) 0.6724(3) 0.0170(15) Uani 1 1 d . . .
N1 N 0.5424(8) 0.4136(4) 0.5897(4) 0.0169(17) Uani 1 1 d . . .
N2 N 0.3207(9) 0.4461(4) 0.6336(4) 0.0201(18) Uani 1 1 d . . .
N3 N 0.2126(8) 0.4553(4) 0.6603(4) 0.0157(17) Uani 1 1 d . . .
N4 N 0.0868(9) 0.5658(5) 0.7693(5) 0.027(2) Uani 1 1 d . . .
C22 C 0.4450(10) 0.1725(5) 0.5393(5) 0.0172(8) Uani 1 1 d . . .
H22 H 0.4644 0.1372 0.5152 0.021 Uiso 1 1 calc R . .
C37 C 0.1155(10) 0.3422(4) 0.4548(5) 0.017(2) Uani 1 1 d . A .
C24 C 0.2153(9) 0.3261(4) 0.7369(5) 0.0145(19) Uani 1 1 d . C .
C14 C 0.4149(10) 0.5437(5) 0.6798(5) 0.021(2) Uani 1 1 d . . .
H14 H 0.4839 0.5728 0.6856 0.026 Uiso 1 1 calc R . .
C8 C 0.3210(10) 0.3533(5) 0.7904(5) 0.016(2) Uani 1 1 d . . .
H8 H 0.3058 0.3636 0.8355 0.019 Uiso 1 1 calc R . .
C16 C 0.7143(11) 0.5042(5) 0.5572(6) 0.027(2) Uani 1 1 d . . .
H16 H 0.7705 0.5346 0.5457 0.033 Uiso 1 1 calc R . .
C5 C -0.1579(11) 0.3018(5) 0.7327(6) 0.0244(7) Uani 1 1 d D . .
H5A H -0.2492 0.2945 0.7153 0.029 Uiso 0.899(8) 1 calc PR C 1
H5B H -0.2477 0.2947 0.7103 0.029 Uiso 0.101(8) 1 calc PR C 2
C35 C 0.3916(10) 0.3102(5) 0.3588(5) 0.0198(6) Uani 1 1 d D . .
C28 C 0.2082(10) 0.5073(4) 0.6982(5) 0.016(2) Uani 1 1 d . . .
C33 C 0.5469(10) 0.2099(5) 0.5724(5) 0.0172(8) Uani 1 1 d . . .
C36 C 0.3197(10) 0.3195(4) 0.4166(5) 0.016(2) Uani 1 1 d . A .
C17 C 0.7323(11) 0.4426(5) 0.5430(6) 0.025(2) Uani 1 1 d . . .
H17 H 0.8022 0.4301 0.5229 0.030 Uiso 1 1 calc R . .
C30 C 0.5287(9) 0.4741(4) 0.6051(5) 0.0135(19) Uani 1 1 d . . .
C13 C 0.3076(11) 0.5535(5) 0.7102(6) 0.023(2) Uani 1 1 d . . .
H13 H 0.3015 0.5891 0.7373 0.028 Uiso 1 1 calc R . .
C29 C 0.4175(10) 0.4888(5) 0.6399(6) 0.018(2) Uani 1 1 d . . .
C27 C 0.0873(10) 0.5148(5) 0.7294(5) 0.017(2) Uani 1 1 d . . .
C18 C 0.6428(10) 0.3986(5) 0.5595(5) 0.018(2) Uani 1 1 d . . .
H18 H 0.6540 0.3569 0.5488 0.021 Uiso 1 1 calc R . .
C31 C 0.2027(11) 0.1395(5) 0.5089(6) 0.0259(7) Uani 1 1 d D . .
C4 C 0.1804(10) 0.3227(5) 0.4019(5) 0.018(2) Uani 1 1 d . . .
H4 H 0.1297 0.3116 0.3559 0.022 Uiso 1 1 calc R A .
C38 C -0.0375(10) 0.3518(5) 0.4307(6) 0.024(2) Uani 1 1 d . . .
C12 C -0.0167(10) 0.4718(5) 0.7140(6) 0.021(2) Uani 1 1 d . . .
H12 H -0.0136 0.4375 0.6842 0.026 Uiso 1 1 calc R . .
C1 C 0.5614(10) 0.2933(5) 0.2919(5) 0.0198(6) Uani 1 1 d D . .
H1A H 0.6390 0.2846 0.2766 0.024 Uiso 0.870(8) 1 calc PR A 5
H1B H 0.6440 0.2858 0.2815 0.024 Uiso 0.130(8) 1 calc PR A 6
C10 C -0.1271(12) 0.5339(6) 0.7866(6) 0.028(3) Uani 1 1 d . . .
H10 H -0.1989 0.5419 0.8072 0.034 Uiso 1 1 calc R . .
C6 C -0.1004(9) 0.3143(5) 0.8029(6) 0.0244(7) Uani 1 1 d D C .
H6A H -0.1478 0.3170 0.8389 0.029 Uiso 0.899(8) 1 calc PR C 1
H6B H -0.1550 0.3143 0.8356 0.029 Uiso 0.101(8) 1 calc PR C 2
C25 C 0.4452(10) 0.3649(4) 0.7780(5) 0.015(2) Uani 1 1 d . . .
C23 C 0.0827(11) 0.3177(5) 0.7509(5) 0.0244(7) Uani 1 1 d D . .
C15 C 0.6106(10) 0.5208(5) 0.5891(6) 0.022(2) Uani 1 1 d . . .
H15 H 0.5965 0.5624 0.5995 0.026 Uiso 1 1 calc R . .
C32 C 0.3079(10) 0.1847(5) 0.5396(5) 0.0172(8) Uani 1 1 d . B .
C26 C 0.5517(10) 0.3971(5) 0.8378(5) 0.021(2) Uani 1 1 d . . .
C11 C -0.1265(12) 0.4813(6) 0.7445(6) 0.028(3) Uani 1 1 d . . .
H11 H -0.1970 0.4529 0.7366 0.034 Uiso 1 1 calc R . .
C2 C 0.4445(10) 0.3053(5) 0.2454(6) 0.0198(6) Uani 1 1 d D A .
H2A H 0.4320 0.3076 0.1951 0.024 Uiso 0.870(8) 1 calc PR A 5
H2B H 0.4401 0.3051 0.1957 0.024 Uiso 0.130(8) 1 calc PR A 6
C34 C 0.6896(11) 0.1884(5) 0.5741(6) 0.023(2) Uani 1 1 d . . .
C9 C -0.0191(12) 0.5745(6) 0.7977(6) 0.030(3) Uani 1 1 d . . .
H9 H -0.0202 0.6097 0.8264 0.037 Uiso 1 1 calc R . .
C19 C -0.0148(11) 0.0906(5) 0.4675(6) 0.0259(7) Uani 1 1 d D . .
H19 H -0.1056 0.0806 0.4563 0.031 Uiso 0.722(8) 1 calc PR B 3
H19A H -0.1074 0.0854 0.4560 0.031 Uiso 0.278(8) 1 calc PR B 4
C20 C 0.0748(9) 0.0532(5) 0.4506(6) 0.0259(7) Uani 1 1 d D B .
H20 H 0.0548 0.0153 0.4265 0.031 Uiso 0.722(8) 1 calc PR B 3
H20A H 0.0474 0.0163 0.4254 0.031 Uiso 0.278(8) 1 calc PR B 4

loop_
_atom_site_aniso_label
_atom_site_aniso_U_11
_atom_site_aniso_U_22
_atom_site_aniso_U_33
_atom_site_aniso_U_23
_atom_site_aniso_U_13
_atom_site_aniso_U_12
Tb1 0.0153(3) 0.0158(3) 0.0115(3) -0.0006(2) 0.0070(2) -0.0006(2)
S1 0.0216(14) 0.0233(13) 0.0166(13) -0.0011(10) 0.0085(10) 0.0025(10)
C3 0.0216(14) 0.0233(13) 0.0166(13) -0.0011(10) 0.0085(10) 0.0025(10)
S1A 0.0216(14) 0.0233(13) 0.0166(13) -0.0011(10) 0.0085(10) 0.0025(10)
C3A 0.0216(14) 0.0233(13) 0.0166(13) -0.0011(10) 0.0085(10) 0.0025(10)
S2 0.0238(16) 0.0285(19) 0.0261(14) -0.0004(14) 0.0075(13) -0.0059(13)
C21 0.0238(16) 0.0285(19) 0.0261(14) -0.0004(14) 0.0075(13) -0.0059(13)
S2A 0.0238(16) 0.0285(19) 0.0261(14) -0.0004(14) 0.0075(13) -0.0059(13)
C21A 0.0238(16) 0.0285(19) 0.0261(14) -0.0004(14) 0.0075(13) -0.0059(13)
S3 0.0186(12) 0.0361(15) 0.0194(14) -0.0034(11) 0.0059(10) -0.0097(11)
C7 0.0186(12) 0.0361(15) 0.0194(14) -0.0034(11) 0.0059(10) -0.0097(11)
S3A 0.0186(12) 0.0361(15) 0.0194(14) -0.0034(11) 0.0059(10) -0.0097(11)
C7A 0.0186(12) 0.0361(15) 0.0194(14) -0.0034(11) 0.0059(10) -0.0097(11)
F1 0.028(3) 0.033(4) 0.033(4) 0.008(3) 0.012(3) 0.014(3)
F2 0.022(3) 0.041(4) 0.037(4) 0.011(3) 0.012(3) -0.004(3)
F3 0.019(3) 0.066(5) 0.019(3) -0.014(3) -0.004(3) 0.001(3)
F4 0.022(3) 0.030(4) 0.033(4) 0.001(3) -0.006(3) 0.007(3)
F5 0.025(3) 0.051(5) 0.032(4) 0.004(3) 0.017(3) 0.001(3)
F6 0.024(3) 0.037(4) 0.052(5) -0.024(3) 0.008(3) 0.004(3)
F7 0.022(4) 0.060(5) 0.035(4) -0.011(4) -0.011(3) 0.013(3)
F8 0.050(5) 0.056(5) 0.022(3) -0.010(3) 0.013(3) -0.035(4)
F9 0.031(3) 0.049(4) 0.013(3) -0.014(3) 0.012(3) -0.004(3)
O1 0.020(3) 0.020(4) 0.015(3) -0.001(3) 0.010(3) 0.005(3)
O2 0.013(3) 0.025(4) 0.010(3) 0.000(3) 0.006(3) 0.000(3)
O3 0.0206(19) 0.0190(19) 0.0132(18) -0.0016(14) 0.0063(14) 0.0004(15)
O4 0.0206(19) 0.0190(19) 0.0132(18) -0.0016(14) 0.0063(14) 0.0004(15)
O5 0.015(3) 0.027(4) 0.010(3) -0.002(3) 0.007(3) -0.006(3)
O6 0.012(3) 0.033(4) 0.007(3) -0.007(3) 0.004(3) -0.004(3)
N1 0.019(4) 0.021(4) 0.013(4) -0.003(3) 0.007(3) 0.004(3)
N2 0.024(5) 0.026(5) 0.010(4) -0.001(3) 0.005(3) 0.007(4)
N3 0.016(4) 0.016(4) 0.017(4) 0.001(3) 0.008(3) -0.003(3)
N4 0.029(5) 0.032(5) 0.022(5) -0.003(4) 0.014(4) 0.005(4)
C22 0.0206(19) 0.0190(19) 0.0132(18) -0.0016(14) 0.0063(14) 0.0004(15)
C37 0.016(5) 0.015(5) 0.018(5) -0.002(4) -0.001(4) -0.005(4)
C24 0.017(5) 0.008(4) 0.021(5) 0.001(4) 0.009(4) -0.001(4)
C14 0.020(5) 0.027(6) 0.015(5) -0.004(4) 0.002(4) -0.002(4)
C8 0.018(5) 0.023(5) 0.007(4) -0.002(4) 0.004(4) 0.005(4)
C16 0.028(6) 0.027(6) 0.028(6) 0.000(5) 0.010(5) -0.014(5)
C5 0.0186(12) 0.0361(15) 0.0194(14) -0.0034(11) 0.0059(10) -0.0097(11)
C35 0.0216(14) 0.0233(13) 0.0166(13) -0.0011(10) 0.0085(10) 0.0025(10)
C28 0.020(5) 0.012(5) 0.015(5) -0.001(4) 0.006(4) 0.006(4)
C33 0.0206(19) 0.0190(19) 0.0132(18) -0.0016(14) 0.0063(14) 0.0004(15)
C36 0.016(5) 0.017(5) 0.012(5) 0.003(4) -0.002(4) -0.001(4)
C17 0.026(6) 0.029(6) 0.024(6) -0.002(5) 0.012(5) -0.005(5)
C30 0.017(5) 0.012(5) 0.013(5) 0.002(4) 0.005(4) 0.001(4)
C13 0.025(6) 0.025(6) 0.019(5) 0.000(4) 0.006(4) 0.007(4)
C29 0.024(5) 0.012(5) 0.023(5) 0.006(4) 0.012(4) -0.002(4)
C27 0.021(5) 0.015(5) 0.018(5) 0.005(4) 0.006(4) 0.005(4)
C18 0.018(5) 0.017(5) 0.020(5) -0.002(4) 0.008(4) 0.005(4)
C31 0.0238(16) 0.0285(19) 0.0261(14) -0.0004(14) 0.0075(13) -0.0059(13)
C4 0.025(5) 0.019(5) 0.013(5) -0.002(4) 0.008(4) -0.002(4)
C38 0.018(5) 0.032(6) 0.023(6) -0.001(4) 0.010(4) 0.003(4)
C12 0.024(6) 0.025(6) 0.017(5) 0.001(4) 0.007(4) 0.005(4)
C1 0.0216(14) 0.0233(13) 0.0166(13) -0.0011(10) 0.0085(10) 0.0025(10)
C10 0.033(6) 0.033(7) 0.022(6) 0.002(5) 0.014(5) 0.011(5)
C6 0.0186(12) 0.0361(15) 0.0194(14) -0.0034(11) 0.0059(10) -0.0097(11)
C25 0.026(5) 0.007(4) 0.014(5) 0.001(4) 0.008(4) 0.004(4)
C23 0.0186(12) 0.0361(15) 0.0194(14) -0.0034(11) 0.0059(10) -0.0097(11)
C15 0.022(5) 0.018(5) 0.024(5) 0.000(4) 0.005(4) 0.000(4)
C32 0.0206(19) 0.0190(19) 0.0132(18) -0.0016(14) 0.0063(14) 0.0004(15)
C26 0.017(5) 0.033(6) 0.013(5) -0.002(4) 0.004(4) -0.006(4)
C11 0.027(6) 0.033(6) 0.026(6) 0.006(5) 0.011(5) 0.007(5)
C2 0.0216(14) 0.0233(13) 0.0166(13) -0.0011(10) 0.0085(10) 0.0025(10)
C34 0.021(5) 0.021(5) 0.027(6) -0.006(4) 0.007(4) -0.001(4)
C9 0.041(7) 0.031(6) 0.022(6) -0.006(5) 0.012(5) 0.006(5)
C19 0.0238(16) 0.0285(19) 0.0261(14) -0.0004(14) 0.0075(13) -0.0059(13)
C20 0.0238(16) 0.0285(19) 0.0261(14) -0.0004(14) 0.0075(13) -0.0059(13)

loop_
_atom_type_symbol
_atom_type_description
_atom_type_scat_dispersion_real
_atom_type_scat_dispersion_imag
_atom_type_scat_source
C C 0.0181 0.0091 'International Tables Vol C Tables 4.2.6.8 and 6.1.1.4'
H H 0.0000 0.0000 'International Tables Vol C Tables 4.2.6.8 and 6.1.1.4'
N N 0.0311 0.0180 'International Tables Vol C Tables 4.2.6.8 and 6.1.1.4'
O O 0.0492 0.0322 'International Tables Vol C Tables 4.2.6.8 and 6.1.1.4'
F F 0.0727 0.0534 'International Tables Vol C Tables 4.2.6.8 and 6.1.1.4'
S S 0.3331 0.5567 'International Tables Vol C Tables 4.2.6.8 and 6.1.1.4'
Tb Tb -9.1472 9.1891 'International Tables Vol C Tables 4.2.6.8 and 6.1.1.4'

loop_
_geom_angle_atom_site_label_1
_geom_angle_atom_site_label_2
_geom_angle_atom_site_label_3
_geom_angle
O1 Tb1 O2 71.8(2)
O1 Tb1 O3 137.6(2)
O1 Tb1 O4 77.0(2)
O1 Tb1 O5 140.2(2)
O1 Tb1 N1 108.8(3)
O1 Tb1 N2 75.5(3)
O2 Tb1 O5 141.0(2)
O2 Tb1 N1 72.8(2)
O2 Tb1 N2 111.1(2)
O3 Tb1 O2 74.0(2)
O3 Tb1 O4 72.8(2)
O3 Tb1 O5 81.9(2)
O3 Tb1 N1 83.6(2)
O3 Tb1 N2 141.4(3)
O4 Tb1 O2 79.3(2)
O4 Tb1 O5 122.1(2)
O4 Tb1 N1 147.5(2)
O4 Tb1 N2 145.3(3)
O5 Tb1 N1 74.5(2)
O5 Tb1 N2 71.1(3)
O6 Tb1 O1 80.5(2)
O6 Tb1 O2 144.9(2)
O6 Tb1 O3 117.3(2)
O6 Tb1 O4 73.6(2)
O6 Tb1 O5 73.7(2)
O6 Tb1 N1 138.4(2)
O6 Tb1 N2 81.3(3)
N1 Tb1 N2 63.3(3)
C35 S1 C1 91.2(5)
C35 C3 H3 124.4
C35 C3 C2 111.3(11)
C2 C3 H3 124.4
C2 S1A C35 90.0(9)
C35 C3A H3A 123.2
C1 C3A H3A 123.2
C1 C3A C35 114(2)
C19 S2 C31 93.0(5)
C31 C21 H21 125.1
C20 C21 H21 125.1
C20 C21 C31 109.9(13)
C20 S2A C31 93.1(7)
C31 C21A H21A 123.4
C31 C21A C19 113.3(19)
C19 C21A H21A 123.4
C5 S3 C23 91.8(5)
C6 C7 H7 124.8
C23 C7 H7 124.8
C23 C7 C6 110.4(11)
C6 S3A C23 88.2(10)
C5 C7A H7A 122.3
C23 C7A H7A 122.3
C23 C7A C5 115(2)
C37 O1 Tb1 131.8(6)
C36 O2 Tb1 136.0(6)
C33 O3 Tb1 130.3(6)
C32 O4 Tb1 136.1(6)
C25 O5 Tb1 129.9(6)
C24 O6 Tb1 137.6(6)
C30 N1 Tb1 122.0(6)
C18 N1 Tb1 120.3(7)
C18 N1 C30 117.2(9)
N3 N2 Tb1 116.6(6)
C29 N2 Tb1 119.3(7)
C29 N2 N3 122.2(9)
C28 N3 N2 117.7(8)
C27 N4 C9 117.3(10)
C33 C22 H22 118.5
C33 C22 C32 122.9(9)
C32 C22 H22 118.5
O1 C37 C4 129.0(9)
O1 C37 C38 113.5(9)
C4 C37 C38 117.3(9)
O6 C24 C8 123.3(8)
O6 C24 C23 115.9(9)
C8 C24 C23 120.6(9)
C13 C14 H14 120.8
C13 C14 C29 118.4(10)
C29 C14 H14 120.8
C24 C8 H8 118.8
C25 C8 C24 122.4(9)
C25 C8 H8 118.8
C17 C16 H16 120.5
C17 C16 C15 119.0(10)
C15 C16 H16 120.5
S3 C5 H5A 123.3
S3 C5 H5B 117.3
C7A C5 S3 12.0(11)
C7A C5 H5A 135.2
C7A C5 H5B 129.3
H5A C5 H5B 6.1
C6 C5 S3 113.4(8)
C6 C5 C7A 101.5(14)
C6 C5 H5A 123.3
C6 C5 H5B 129.3
C3 C35 S1 111.3(8)
C3 C35 S1A 10.4(8)
C3 C35 C3A 100.0(13)
C3 C35 C36 128.5(9)
S1A C35 S1 121.4(8)
C3A C35 S1 11.6(10)
C3A C35 S1A 110.1(13)
C3A C35 C36 131.5(12)
C36 C35 S1 120.1(7)
C36 C35 S1A 118.3(9)
N3 C28 C13 124.0(9)
N3 C28 C27 116.1(9)
C13 C28 C27 119.9(9)
O3 C33 C22 129.6(10)
O3 C33 C34 112.7(9)
C22 C33 C34 117.7(9)
O2 C36 C35 114.3(8)
O2 C36 C4 123.4(9)
C4 C36 C35 122.3(9)
C16 C17 H17 120.7
C16 C17 C18 118.5(10)
C18 C17 H17 120.7
N1 C30 C29 115.8(8)
N1 C30 C15 123.2(9)
C15 C30 C29 121.1(9)
C14 C13 C28 116.8(10)
C14 C13 H13 121.6
C28 C13 H13 121.6
N2 C29 C14 120.8(9)
N2 C29 C30 116.8(9)
C14 C29 C30 122.4(9)
N4 C27 C28 115.3(9)
N4 C27 C12 123.8(10)
C12 C27 C28 120.8(9)
N1 C18 C17 123.4(10)
N1 C18 H18 118.3
C17 C18 H18 118.3
C21 C31 S2 109.6(9)
C21 C31 S2A 7.6(9)
C21 C31 C32 131.3(11)
S2A C31 S2 117.1(7)
C21A C31 S2 10.4(16)
C21A C31 C21 99.9(14)
C21A C31 S2A 107.2(13)
C21A C31 C32 128.8(13)
C32 C31 S2 119.0(7)
C32 C31 S2A 123.9(9)
C37 C4 H4 119.4
C36 C4 C37 121.3(9)
C36 C4 H4 119.4
F1 C38 F2 107.1(8)
F1 C38 F3 107.7(9)
F1 C38 C37 110.5(9)
F2 C38 F3 106.4(9)
F2 C38 C37 110.4(9)
F3 C38 C37 114.3(8)
C27 C12 H12 120.9
C27 C12 C11 118.3(10)
C11 C12 H12 120.9
S1 C1 H1A 122.6
S1 C1 H1B 117.0
C3A C1 S1 11.4(11)
C3A C1 H1A 133.6
C3A C1 H1B 128.1
H1A C1 H1B 6.0
C2 C1 S1 114.8(8)
C2 C1 C3A 103.7(14)
C2 C1 H1A 122.6
C2 C1 H1B 128.1
C11 C10 H10 120.5
C11 C10 C9 119.0(11)
C9 C10 H10 120.5
C7 C6 S3A 12.0(8)
C7 C6 H6A 123.6
C7 C6 H6B 129.4
S3A C6 H6A 111.8
S3A C6 H6B 117.8
C5 C6 C7 112.7(10)
C5 C6 S3A 124.5(11)
C5 C6 H6A 123.6
C5 C6 H6B 117.8
H6A C6 H6B 6.3
O5 C25 C8 128.7(9)
O5 C25 C26 112.5(8)
C8 C25 C26 118.8(8)
C7 C23 S3 111.7(8)
C7 C23 S3A 10.7(8)
C7 C23 C7A 100.0(14)
C7 C23 C24 130.2(10)
S3A C23 S3 122.1(9)
C7A C23 S3 11.7(11)
C7A C23 S3A 110.5(14)
C7A C23 C24 129.8(13)
C24 C23 S3 118.1(7)
C24 C23 S3A 119.7(10)
C16 C15 H15 120.7
C30 C15 C16 118.7(10)
C30 C15 H15 120.7
O4 C32 C22 122.7(9)
O4 C32 C31 116.7(9)
C22 C32 C31 120.6(9)
F7 C26 F8 107.6(9)
F7 C26 F9 107.0(8)
F7 C26 C25 111.9(9)
F8 C26 F9 106.4(9)
F8 C26 C25 110.6(8)
F9 C26 C25 113.1(8)
C12 C11 H11 120.9
C10 C11 C12 118.2(11)
C10 C11 H11 120.9
C3 C2 S1A 11.4(8)
C3 C2 H2A 124.3
C3 C2 H2B 129.9
S1A C2 H2A 113.2
S1A C2 H2B 118.8
C1 C2 C3 111.3(10)
C1 C2 S1A 122.4(10)
C1 C2 H2A 124.3
C1 C2 H2B 118.8
H2A C2 H2B 6.0
F4 C34 F5 106.9(8)
F4 C34 F6 106.9(9)
F4 C34 C33 111.6(9)
F5 C34 F6 106.3(9)
F5 C34 C33 111.0(9)
F6 C34 C33 113.8(9)
N4 C9 C10 123.4(11)
N4 C9 H9 118.3
C10 C9 H9 118.3
S2 C19 H19 121.8
S2 C19 H19A 116.1
C21A C19 S2 11.6(15)
C21A C19 H19 132.7
C21A C19 H19A 127.3
H19 C19 H19A 6.4
C20 C19 S2 116.4(9)
C20 C19 C21A 105.4(14)
C20 C19 H19 121.8
C20 C19 H19A 127.3
C21 C20 S2A 9.3(9)
C21 C20 H20 124.4
C21 C20 H20A 129.0
S2A C20 H20 115.2
S2A C20 H20A 119.8
C19 C20 C21 111.1(12)
C19 C20 S2A 120.3(10)
C19 C20 H20 124.4
C19 C20 H20A 119.8
H20 C20 H20A 4.8

loop_
_geom_bond_atom_site_label_1
_geom_bond_atom_site_label_2
_geom_bond_distance
Tb1 O1 2.324(7)
Tb1 O2 2.351(6)
Tb1 O3 2.346(7)
Tb1 O4 2.346(7)
Tb1 O5 2.355(7)
Tb1 O6 2.265(6)
Tb1 N1 2.550(9)
Tb1 N2 2.594(9)
S1 C35 1.691(10)
S1 C1 1.692(10)
C3 H3 0.9300
C3 C35 1.412(13)
C3 C2 1.420(13)
S1A C35 1.664(15)
S1A C2 1.641(15)
C3A H3A 0.9300
C3A C35 1.45(2)
C3A C1 1.44(2)
S2 C31 1.688(11)
S2 C19 1.650(12)
C21 H21 0.9300
C21 C31 1.460(16)
C21 C20 1.446(16)
S2A C31 1.670(13)
S2A C20 1.605(13)
C21A H21A 0.9300
C21A C31 1.45(2)
C21A C19 1.45(2)
S3 C5 1.693(11)
S3 C23 1.701(11)
C7 H7 0.9300
C7 C6 1.425(13)
C7 C23 1.407(13)
S3A C6 1.659(17)
S3A C23 1.683(17)
C7A H7A 0.9300
C7A C5 1.44(2)
C7A C23 1.44(2)
F1 C38 1.329(13)
F2 C38 1.337(12)
F3 C38 1.348(13)
F4 C34 1.324(13)
F5 C34 1.347(13)
F6 C34 1.349(12)
F7 C26 1.310(13)
F8 C26 1.338(13)
F9 C26 1.340(11)
O1 C37 1.256(12)
O2 C36 1.294(11)
O3 C33 1.277(12)
O4 C32 1.252(12)
O5 C25 1.290(11)
O6 C24 1.285(11)
N1 C30 1.343(13)
N1 C18 1.333(12)
N2 N3 1.341(11)
N2 C29 1.336(13)
N3 C28 1.330(12)
N4 C27 1.329(14)
N4 C9 1.338(14)
C22 H22 0.9300
C22 C33 1.345(14)
C22 C32 1.435(14)
C37 C4 1.394(14)
C37 C38 1.541(14)
C24 C8 1.417(14)
C24 C23 1.461(13)
C14 H14 0.9300
C14 C13 1.377(15)
C14 C29 1.400(14)
C8 H8 0.9300
C8 C25 1.376(14)
C16 H16 0.9300
C16 C17 1.368(16)
C16 C15 1.392(15)
C5 H5A 0.9300
C5 H5B 0.9300
C5 C6 1.342(15)
C35 C36 1.474(13)
C28 C13 1.402(15)
C28 C27 1.507(13)
C33 C34 1.530(14)
C36 C4 1.392(14)
C17 H17 0.9300
C17 C18 1.403(15)
C30 C29 1.484(13)
C30 C15 1.387(14)
C13 H13 0.9300
C27 C12 1.388(15)
C18 H18 0.9300
C31 C32 1.462(14)
C4 H4 0.9300
C12 H12 0.9300
C12 C11 1.401(15)
C1 H1A 0.9300
C1 H1B 0.9300
C1 C2 1.331(14)
C10 H10 0.9300
C10 C11 1.380(17)
C10 C9 1.386(18)
C6 H6A 0.9300
C6 H6B 0.9300
C25 C26 1.534(14)
C15 H15 0.9300
C11 H11 0.9300
C2 H2A 0.9300
C2 H2B 0.9300
C9 H9 0.9300
C19 H19 0.9300
C19 H19A 0.9300
C19 C20 1.317(16)
C20 H20 0.9300
C20 H20A 0.9300

loop_
_geom_torsion_atom_site_label_1
_geom_torsion_atom_site_label_2
_geom_torsion_atom_site_label_3
_geom_torsion_atom_site_label_4
_geom_torsion
Tb1 O1 C37 C4 -24.6(16)
Tb1 O1 C37 C38 160.8(7)
Tb1 O2 C36 C35 -172.6(6)
Tb1 O2 C36 C4 8.8(15)
Tb1 O3 C33 C22 -18.9(16)
Tb1 O3 C33 C34 163.2(6)
Tb1 O4 C32 C22 12.7(15)
Tb1 O4 C32 C31 -166.1(7)
Tb1 O5 C25 C8 19.8(15)
Tb1 O5 C25 C26 -159.9(6)
Tb1 O6 C24 C8 -13.2(15)
Tb1 O6 C24 C23 161.4(7)
Tb1 N1 C30 C29 9.4(11)
Tb1 N1 C30 C15 -169.6(7)
Tb1 N1 C18 C17 171.4(8)
Tb1 N2 N3 C28 159.6(7)
Tb1 N2 C29 C14 -158.8(8)
Tb1 N2 C29 C30 19.1(11)
S1 C35 C36 O2 11.2(12)
S1 C35 C36 C4 -170.2(8)
S1 C1 C2 C3 -2.7(13)
S1 C1 C2 S1A -0.1(12)
C3 C35 C36 O2 -166.0(12)
C3 C35 C36 C4 12.6(18)
S1A C35 C36 O2 -163.8(10)
S1A C35 C36 C4 14.8(15)
C3A C35 C36 O2 13.8(18)
C3A C35 C36 C4 -167.6(14)
C3A C1 C2 C3 0.0(14)
C3A C1 C2 S1A 2.6(17)
S2 C31 C32 O4 -0.5(14)
S2 C31 C32 C22 -179.4(8)
S2 C19 C20 C21 0.6(17)
S2 C19 C20 S2A 2.0(16)
C21 C31 C32 O4 178.5(17)
C21 C31 C32 C22 0(2)
S2A C31 C32 O4 -180.0(11)
S2A C31 C32 C22 1.2(16)
C21A C31 C32 O4 -5(4)
C21A C31 C32 C22 176(4)
C21A C19 C20 C21 -3(4)
C21A C19 C20 S2A -2(3)
S3 C5 C6 C7 -0.7(15)
S3 C5 C6 S3A 2.0(19)
C7A C5 C6 C7 0.5(16)
C7A C5 C6 S3A 3(3)
O1 Tb1 O2 C36 -20.7(9)
O1 Tb1 O3 C33 -22.9(10)
O1 Tb1 O4 C32 128.1(9)
O1 Tb1 O5 C25 30.4(9)
O1 Tb1 O6 C24 -129.7(10)
O1 Tb1 N1 C30 61.9(7)
O1 Tb1 N1 C18 -109.6(7)
O1 Tb1 N2 N3 65.1(6)
O1 Tb1 N2 C29 -130.5(8)
O1 C37 C4 C36 -1.7(17)
O1 C37 C38 F1 64.4(11)
O1 C37 C38 F2 -53.8(12)
O1 C37 C38 F3 -173.8(9)
O2 Tb1 O1 C37 27.4(8)
O2 Tb1 O3 C33 -60.1(8)
O2 Tb1 O4 C32 54.5(9)
O2 Tb1 O5 C25 165.3(7)
O2 Tb1 O6 C24 -167.7(8)
O2 Tb1 N1 C30 125.1(8)
O2 Tb1 N1 C18 -46.4(7)
O2 Tb1 N2 N3 128.6(6)
O2 Tb1 N2 C29 -67.0(8)
O2 C36 C4 C37 9.7(15)
O3 Tb1 O1 C37 -10.3(10)
O3 Tb1 O2 C36 133.9(9)
O3 Tb1 O4 C32 -21.9(9)
O3 Tb1 O5 C25 -143.0(8)
O3 Tb1 O6 C24 91.2(10)
O3 Tb1 N1 C30 -159.8(7)
O3 Tb1 N1 C18 28.7(7)
O3 Tb1 N2 N3 -140.9(6)
O3 Tb1 N2 C29 23.5(9)
O3 C33 C34 F4 62.7(11)
O3 C33 C34 F5 -56.4(12)
O3 C33 C34 F6 -176.2(9)
O4 Tb1 O1 C37 -55.5(8)
O4 Tb1 O2 C36 58.9(9)
O4 Tb1 O3 C33 23.5(8)
O4 Tb1 O5 C25 -79.3(8)
O4 Tb1 O6 C24 151.3(10)
O4 Tb1 N1 C30 157.1(6)
O4 Tb1 N1 C18 -14.4(10)
O4 Tb1 N2 N3 26.6(9)
O4 Tb1 N2 C29 -169.0(6)
O5 Tb1 O1 C37 179.4(8)
O5 Tb1 O2 C36 -172.2(8)
O5 Tb1 O3 C33 150.8(8)
O5 Tb1 O4 C32 -90.2(9)
O5 Tb1 O6 C24 19.7(9)
O5 Tb1 N1 C30 -76.5(7)
O5 Tb1 N1 C18 112.0(8)
O5 Tb1 N2 N3 -93.0(7)
O5 Tb1 N2 C29 71.5(7)
O5 C25 C26 F7 -69.2(11)
O5 C25 C26 F8 50.6(12)
O5 C25 C26 F9 169.8(8)
O6 Tb1 O1 C37 -130.8(9)
O6 Tb1 O2 C36 19.0(11)
O6 Tb1 O3 C33 84.0(8)
O6 Tb1 O4 C32 -148.1(9)
O6 Tb1 O5 C25 -21.4(8)
O6 Tb1 N1 C30 -35.1(9)
O6 Tb1 N1 C18 153.4(7)
O6 Tb1 N2 N3 -17.3(6)
O6 Tb1 N2 C29 147.1(8)
O6 C24 C8 C25 -2.2(15)
O6 C24 C23 S3 -8.7(13)
O6 C24 C23 C7 173.6(13)
O6 C24 C23 S3A 175.8(15)
O6 C24 C23 C7A -8(2)
N1 Tb1 O1 C37 91.2(9)
N1 Tb1 O2 C36 -137.9(9)
N1 Tb1 O3 C33 -133.9(8)
N1 Tb1 O4 C32 23.4(11)
N1 Tb1 O5 C25 131.4(8)
N1 Tb1 O6 C24 -21.9(11)
N1 Tb1 N2 N3 -174.7(7)
N1 Tb1 N2 C29 -10.3(7)
N1 C30 C29 N2 -18.7(13)
N1 C30 C29 C14 159.2(9)
N1 C30 C15 C16 -1.7(16)
N2 Tb1 O1 C37 145.8(9)
N2 Tb1 O2 C36 -86.5(9)
N2 Tb1 O3 C33 -164.0(7)
N2 Tb1 O4 C32 166.3(8)
N2 Tb1 O5 C25 64.8(8)
N2 Tb1 O6 C24 -53.1(9)
N2 Tb1 N1 C30 -0.2(7)
N2 Tb1 N1 C18 -171.7(8)
N2 N3 C28 C13 1.7(15)
N2 N3 C28 C27 -178.0(8)
N3 N2 C29 C14 4.7(15)
N3 N2 C29 C30 -177.3(8)
N3 C28 C13 C14 0.6(16)
N3 C28 C27 N4 177.6(9)
N3 C28 C27 C12 -4.7(14)
N4 C27 C12 C11 -2.4(16)
C22 C33 C34 F4 -115.5(10)
C22 C33 C34 F5 125.4(10)
C22 C33 C34 F6 5.6(14)
C24 C8 C25 O5 -2.3(16)
C24 C8 C25 C26 177.3(9)
C8 C24 C23 S3 166.1(8)
C8 C24 C23 C7 -11.6(19)
C8 C24 C23 S3A -9.5(18)
C8 C24 C23 C7A 167.0(17)
C8 C25 C26 F7 111.0(10)
C8 C25 C26 F8 -129.1(10)
C8 C25 C26 F9 -9.9(13)
C16 C17 C18 N1 -1.4(17)
C5 S3 C23 C7 0.8(11)
C5 S3 C23 S3A -1.8(16)
C5 S3 C23 C7A 6(6)
C5 S3 C23 C24 -177.3(9)
C5 C7A C23 S3 -172(8)
C5 C7A C23 C7 3(2)
C5 C7A C23 S3A 0.8(17)
C5 C7A C23 C24 -175.9(15)
C35 S1 C1 C3A -11(5)
C35 S1 C1 C2 2.0(9)
C35 C3 C2 S1A -167(7)
C35 C3 C2 C1 2.0(16)
C35 S1A C2 C3 10(5)
C35 S1A C2 C1 -1.9(12)
C35 C3A C1 S1 165(7)
C35 C3A C1 C2 -2.1(18)
C35 C36 C4 C37 -168.8(9)
C28 C27 C12 C11 -180.0(9)
C33 C22 C32 O4 7.1(16)
C33 C22 C32 C31 -174.1(10)
C17 C16 C15 C30 -0.3(16)
C30 N1 C18 C17 -0.5(15)
C13 C14 C29 N2 -2.2(15)
C13 C14 C29 C30 180.0(9)
C13 C28 C27 N4 -2.2(14)
C13 C28 C27 C12 175.5(10)
C29 N2 N3 C28 -4.4(14)
C29 C14 C13 C28 -0.3(15)
C29 C30 C15 C16 179.3(10)
C27 N4 C9 C10 -0.9(17)
C27 C28 C13 C14 -179.7(9)
C27 C12 C11 C10 1.8(16)
C18 N1 C30 C29 -178.9(9)
C18 N1 C30 C15 2.1(14)
C31 S2 C19 C21A 19(14)
C31 S2 C19 C20 0.1(11)
C31 C21 C20 S2A -173(12)
C31 C21 C20 C19 -1(2)
C31 S2A C20 C21 5(10)
C31 S2A C20 C19 -2.9(15)
C31 C21A C19 S2 -156(18)
C31 C21A C19 C20 7(5)
C4 C37 C38 F1 -110.8(10)
C4 C37 C38 F2 130.9(10)
C4 C37 C38 F3 11.0(14)
C38 C37 C4 C36 172.7(9)
C1 S1 C35 C3 -0.7(10)
C1 S1 C35 S1A -3.5(11)
C1 S1 C35 C3A 11(5)
C1 S1 C35 C36 -178.4(9)
C1 C3A C35 S1 -166(6)
C1 C3A C35 C3 3.2(19)
C1 C3A C35 S1A 1.0(15)
C1 C3A C35 C36 -176.7(13)
C6 C7 C23 S3 -1.4(15)
C6 C7 C23 S3A 166(9)
C6 C7 C23 C7A -2(2)
C6 C7 C23 C24 176.5(11)
C6 S3A C23 S3 2.5(19)
C6 S3A C23 C7 -11(7)
C6 S3A C23 C7A 0.8(11)
C6 S3A C23 C24 177.9(11)
C23 S3 C5 C7A -6(6)
C23 S3 C5 C6 -0.1(10)
C23 C7 C6 S3A -168(8)
C23 C7 C6 C5 1.3(17)
C23 S3A C6 C7 10(6)
C23 S3A C6 C5 -3(2)
C23 C7A C5 S3 172(8)
C23 C7A C5 C6 -2(2)
C23 C24 C8 C25 -176.6(10)
C15 C16 C17 C18 1.7(17)
C15 C30 C29 N2 160.3(9)
C15 C30 C29 C14 -21.8(15)
C32 C22 C33 O3 -3.4(17)
C32 C22 C33 C34 174.4(9)
C11 C10 C9 N4 0.4(18)
C2 C3 C35 S1 -0.6(15)
C2 C3 C35 S1A 166(7)
C2 C3 C35 C3A -3.0(17)
C2 C3 C35 C36 176.8(10)
C2 S1A C35 S1 3.4(12)
C2 S1A C35 C3 -11(6)
C2 S1A C35 C3A 0.3(8)
C2 S1A C35 C36 178.4(9)
C9 N4 C27 C28 179.6(9)
C9 N4 C27 C12 2.0(16)
C9 C10 C11 C12 -0.8(17)
C19 S2 C31 C21 -0.8(15)
C19 S2 C31 S2A -2.1(10)
C19 S2 C31 C21A -21(15)
C19 S2 C31 C32 178.4(9)
C19 C21A C31 S2 153(20)
C19 C21A C31 C21 -7(5)
C19 C21A C31 S2A -9(6)
C19 C21A C31 C32 176(2)
C20 C21 C31 S2 1(2)
C20 C21 C31 S2A 172(14)
C20 C21 C31 C21A 5(3)
C20 C21 C31 C32 -177.9(12)
C20 S2A C31 S2 2.9(12)
C20 S2A C31 C21 -7(12)
C20 S2A C31 C21A 6(3)
C20 S2A C31 C32 -177.6(10)
